data_7251839
loop_
_publ_author_name
'Li, Wanting'
'Xia, Guiyang'
'Xia, Jinyu'
'Liu, Qiyao'
'Wu, Xuefen'
'Zhou, Linnan'
'Wei, Xiaohong'
'Xia, Huan'
'Lin, Sheng'

_publ_section_title
;
 ent-Pimarane diterpenoids from the aerial parts of Sigesbeckia pubescens
 and their myocardial protective activity
;
_journal_issue 19
_journal_name_full 'RSC Advances'
_journal_page_first 17310
_journal_page_last 17321
_journal_paper_doi 10.1039/D5RA09664B
_journal_volume 16
_journal_year 2026
_chemical_absolute_configuration ad
_chemical_formula_moiety 'C20 H34 O3'
_chemical_formula_sum 'C20 H34 O3'
_chemical_formula_weight 322.47
_space_group_crystal_system monoclinic
_space_group_IT_number 4
_space_group_name_Hall 'P 2yb'
_space_group_name_H-M_alt 'P 1 21 1'
_atom_sites_solution_hydrogens mixed
_atom_sites_solution_primary dual
_audit_creation_date 2023-01-11
_audit_creation_method
;
Olex2 1.5-beta
(compiled 2022.04.07 svn.rca3783a0 for OlexSys, GUI svn.r6439)
;
_audit_update_record
;
2025-05-21 deposited with the CCDC.	2026-03-06 downloaded from the CCDC.
;
_cell_angle_alpha 90
_cell_angle_beta 99.615(3)
_cell_angle_gamma 90
_cell_formula_units_Z 2
_cell_length_a 11.2450(3)
_cell_length_b 7.2402(2)
_cell_length_c 11.5790(3)
_cell_measurement_reflns_used 5494
_cell_measurement_temperature 170.00(10)
_cell_measurement_theta_max 73.7280
_cell_measurement_theta_min 3.8390
_cell_volume 929.47(4)
_computing_cell_refinement 'CrysAlisPro 1.171.38.43f (Rigaku OD, 2015)'
_computing_data_collection 'CrysAlisPro 1.171.38.43f (Rigaku OD, 2015)'
_computing_data_reduction 'CrysAlisPro 1.171.38.43f (Rigaku OD, 2015)'
_computing_molecular_graphics 'Olex2 1.5-beta (Dolomanov et al., 2009)'
_computing_publication_material 'Olex2 1.5-beta (Dolomanov et al., 2009)'
_computing_structure_refinement 'SHELXL 2018/3 (Sheldrick, 2015)'
_computing_structure_solution 'SHELXT  (Sheldrick, 2015)'
_diffrn_ambient_environment N~2~
_diffrn_ambient_temperature 170.00(10)
_diffrn_detector 'CCD plate'
_diffrn_detector_area_resol_mean 5.2684
_diffrn_detector_type AtlasS2
_diffrn_measured_fraction_theta_full 1.000
_diffrn_measured_fraction_theta_max 0.986
_diffrn_measurement_details
;
List of Runs (angles in degrees, time in seconds):

  # Type    Start    End  Width  t~exp~   \w     \q     \k     \f   Frames
#--------------------------------------------------------------------------
  1  \w     36.00  82.00   1.00    1.00    --   40.92 -99.00   0.00   46
  2  \w     43.00  69.00   1.00    1.00    --  107.58-112.00 -20.00   26
  3  \w     64.00 136.00   1.00    1.00    --  107.58 -30.00 -60.00   72
  4  \w     82.00 178.00   1.00    1.00    --  107.58  45.00 -60.00   96
  5  \w    121.00 178.00   1.00    1.00    --  107.58 125.00-150.00   57
  6  \w     42.00 133.00   1.00    1.00    --  107.58 -30.00 120.00   91
  7  \w     35.00 103.00   1.00    1.00    --  107.58 -94.00 150.00   68
  8  \w    -64.00  31.00   1.00    1.00    --  -40.92  37.00-150.00   95
  9  \w   -109.00 -16.00   1.00    1.00    --  -40.92 -57.00-120.00   93
 10  \w    -47.00 -20.00   1.00    1.00    --  -41.23 -37.00  60.00   27
 11  \w   -101.00 -18.00   1.00    1.00    --  -41.23 -57.00   0.00   83
 12  \w    -42.00 -12.00   1.00    1.00    --  -41.23 -77.00  60.00   30
 13  \w     37.00  66.00   1.00    1.00    --   41.23-125.00 -60.00   29
 14  \w     78.00 104.00   1.00    1.00    --  107.58  77.00 120.00   26
 15  \w     75.00 100.00   1.00    1.00    --  107.58  77.00  60.00   25
 16  \w     78.00 116.00   1.00    1.00    --  107.58  61.00  60.00   38
 17  \w    111.00 137.00   1.00    1.00    --  107.58  61.00  30.00   26
 18  \w     76.00 102.00   1.00    1.00    --  107.58  77.00   0.00   26
 19  \w     78.00 104.00   1.00    1.00    --  107.58  61.00  90.00   26
 20  \w     81.00 107.00   1.00    1.00    --  107.58  61.00 120.00   26
 21  \w     79.00 110.00   1.00    1.00    --  107.58  61.00  30.00   31
 22  \w     75.00 119.00   1.00    1.00    --  107.58  77.00  30.00   44
 23  \w     78.00 137.00   1.00    1.00    --  107.58  61.00   0.00   59
 24  \w     85.00 116.00   1.00    1.00    --  107.58  45.00  30.00   31
 25  \w     75.00 101.00   1.00    1.00    --  107.58  77.00  90.00   26
 26  \w     83.00 117.00   1.00    1.00    --  107.58  45.00 150.00   34
 27  \w    132.00 174.00   1.00    1.00    --  107.58  61.00  60.00   42
 28  \w     78.00 123.00   1.00    1.00    --  107.58  61.00 150.00   45
 29  \w     99.00 124.00   1.00    1.00    --  107.58 125.00-150.00   25
 30  \w     83.00 108.00   1.00    1.00    --  107.58  45.00  90.00   25
 31  \w     84.00 110.00   1.00    1.00    --  107.58  30.00 120.00   26
 32  \w     85.00 111.00   1.00    1.00    --  107.58  45.00 120.00   26
;
_diffrn_measurement_device 'four-circle diffractometer'
_diffrn_measurement_device_type 'SuperNova, Dual, Cu at zero, AtlasS2'
_diffrn_measurement_method '\w scans'
_diffrn_orient_matrix_type 'CrysAlisPro convention (1999,Acta A55,543-557)'
_diffrn_orient_matrix_UB_11 -0.0820977000
_diffrn_orient_matrix_UB_12 -0.0181945000
_diffrn_orient_matrix_UB_13 -0.1201067000
_diffrn_orient_matrix_UB_21 0.1100890000
_diffrn_orient_matrix_UB_22 -0.0540176000
_diffrn_orient_matrix_UB_23 -0.0560617000
_diffrn_orient_matrix_UB_31 -0.0216576000
_diffrn_orient_matrix_UB_32 -0.2048558000
_diffrn_orient_matrix_UB_33 0.0254277000
_diffrn_radiation_monochromator mirror
_diffrn_radiation_probe x-ray
_diffrn_radiation_type 'Cu K\a'
_diffrn_radiation_wavelength 1.54184
_diffrn_reflns_av_R_equivalents 0.0258
_diffrn_reflns_av_unetI/netI 0.0273
_diffrn_reflns_Laue_measured_fraction_full 1.000
_diffrn_reflns_Laue_measured_fraction_max 0.986
_diffrn_reflns_limit_h_max 14
_diffrn_reflns_limit_h_min -13
_diffrn_reflns_limit_k_max 8
_diffrn_reflns_limit_k_min -8
_diffrn_reflns_limit_l_max 14
_diffrn_reflns_limit_l_min -13
_diffrn_reflns_number 7872
_diffrn_reflns_point_group_measured_fraction_full 0.953
_diffrn_reflns_point_group_measured_fraction_max 0.925
_diffrn_reflns_theta_full 67.684
_diffrn_reflns_theta_max 73.780
_diffrn_reflns_theta_min 3.872
_diffrn_source 'micro-focus sealed X-ray tube'
_diffrn_source_type 'SuperNova (Cu) X-ray Source'
_exptl_absorpt_coefficient_mu 0.588
_exptl_absorpt_correction_T_max 1.00000
_exptl_absorpt_correction_T_min 0.80269
_exptl_absorpt_correction_type multi-scan
_exptl_absorpt_process_details
;
CrysAlisPro 1.171.38.43f (Rigaku Oxford Diffraction, 2015)
Empirical absorption correction using spherical harmonics,
 implemented in SCALE3 ABSPACK scaling algorithm.
;
_exptl_crystal_colour 'light colourless'
_exptl_crystal_density_diffrn 1.152
_exptl_crystal_description block
_exptl_crystal_F_000 356
_exptl_crystal_size_max 0.14
_exptl_crystal_size_mid 0.12
_exptl_crystal_size_min 0.11
_refine_diff_density_max 0.135
_refine_diff_density_min -0.183
_refine_diff_density_rms 0.040
_refine_ls_abs_structure_details
;
 Flack x determined using 1393 quotients [(I+)-(I-)]/[(I+)+(I-)]
 (Parsons, Flack and Wagner, Acta Cryst. B69 (2013) 249-259).
;
_refine_ls_abs_structure_Flack -0.01(10)
_refine_ls_extinction_method none
_refine_ls_goodness_of_fit_ref 1.064
_refine_ls_hydrogen_treatment mixed
_refine_ls_matrix_type full
_refine_ls_number_parameters 220
_refine_ls_number_reflns 3472
_refine_ls_number_restraints 1
_refine_ls_restrained_S_all 1.063
_refine_ls_R_factor_all 0.0346
_refine_ls_R_factor_gt 0.0338
_refine_ls_shift/su_max 0.000
_refine_ls_shift/su_mean 0.000
_refine_ls_structure_factor_coef Fsqd
_refine_ls_weighting_details 'w=1/[\s^2^(Fo^2^)+(0.0499P)^2^+0.0737P] where P=(Fo^2^+2Fc^2^)/3'
_refine_ls_weighting_scheme calc
_refine_ls_wR_factor_gt 0.0849
_refine_ls_wR_factor_ref 0.0859
_reflns_Friedel_coverage 0.732
_reflns_Friedel_fraction_full 0.896
_reflns_Friedel_fraction_max 0.853
_reflns_number_gt 3384
_reflns_number_total 3472
_reflns_threshold_expression 'I > 2\s(I)'
_cod_data_source_file d5ra09664b5.cif
_cod_data_source_block 57-1
_cod_original_cell_volume 929.48(5)
_cod_database_code 7251839
_shelx_shelxl_version_number 2018/3
_shelx_space_group_comment
;
The symmetry employed for this shelxl refinement is uniquely defined
by the following loop, which should always be used as a source of
symmetry information in preference to the above space-group names.
They are only intended as comments.
;
_olex2_refinement_description
;
1. Fixed Uiso
 At 1.2 times of:
  All C(H) groups, All C(H,H) groups
 At 1.5 times of:
  All C(H,H,H) groups, All O(H) groups
2.a Ternary CH refined with riding coordinates:
 C2(H2A), C5(H5), C9(H9)
2.b Secondary CH2 refined with riding coordinates:
 C1(H1A,H1B), C3(H3A,H3B), C6(H6A,H6B), C7(H7A,H7B), C11(H11A,H11B), C12(H12A,
 H12B), C15(H15A,H15B), C16(H16A,H16B), C19(H19A,H19B)
2.c Aromatic/amide H refined with riding coordinates:
 C14(H14)
2.d Idealised Me refined as rotating group:
 C17(H17A,H17B,H17C), C18(H18A,H18B,H18C), C20(H20A,H20B,H20C)
2.e Idealised tetrahedral OH refined as rotating group:
 O2(H2)
;
_olex2_date_sample_data_collection 2023-01-11
_olex2_submission_special_instructions 'No special instructions were received'
_oxdiff_exptl_absorpt_empirical_details
;
Empirical correction (ABSPACK) includes:
- Absorption correction using spherical harmonics
- Frame scaling
;
_oxdiff_exptl_absorpt_empirical_full_max 1.365
_oxdiff_exptl_absorpt_empirical_full_min 0.678

loop_
_space_group_symop_operation_xyz
'x, y, z'
'-x, y+1/2, -z'

loop_
_atom_site_label
_atom_site_type_symbol
_atom_site_fract_x
_atom_site_fract_y
_atom_site_fract_z
_atom_site_U_iso_or_equiv
_atom_site_adp_type
_atom_site_occupancy
_atom_site_site_symmetry_order
_atom_site_calc_flag
_atom_site_refinement_flags_posn
_atom_site_refinement_flags_adp
_atom_site_refinement_flags_occupancy
_atom_site_disorder_assembly
_atom_site_disorder_group
O1 O 0.45607(12) 0.21159(19) 0.77904(11) 0.0291(3) Uani 1 1 d . . . . .
O2 O 0.35296(13) 0.8795(2) 0.79749(11) 0.0331(3) Uani 1 1 d . . . . .
H2 H 0.383369 0.984120 0.790676 0.050 Uiso 1 1 calc R U . . .
O3 O 0.48800(13) 0.2777(2) 0.00849(12) 0.0349(3) Uani 1 1 d . . . . .
C1 C 0.33845(15) 0.2768(3) 0.59358(14) 0.0227(3) Uani 1 1 d . . . . .
H1A H 0.273345 0.194378 0.610767 0.027 Uiso 1 1 calc R U . . .
H1B H 0.396600 0.200421 0.559077 0.027 Uiso 1 1 calc R U . . .
C2 C 0.40215(15) 0.3604(3) 0.70710(14) 0.0228(3) Uani 1 1 d . . . . .
H2A H 0.466791 0.446010 0.690017 0.027 Uiso 1 1 calc R U . . .
C3 C 0.31170(16) 0.4682(3) 0.76510(15) 0.0237(4) Uani 1 1 d . . . . .
H3A H 0.354193 0.522592 0.839044 0.028 Uiso 1 1 calc R U . . .
H3B H 0.250121 0.381596 0.785171 0.028 Uiso 1 1 calc R U . . .
C4 C 0.24787(15) 0.6238(3) 0.68745(14) 0.0225(3) Uani 1 1 d . . . . .
C5 C 0.19883(14) 0.5493(2) 0.56189(14) 0.0213(3) Uani 1 1 d . . . . .
H5 H 0.129236 0.468505 0.572109 0.026 Uiso 1 1 calc R U . . .
C6 C 0.14430(16) 0.6973(3) 0.47395(15) 0.0266(4) Uani 1 1 d . . . . .
H6A H 0.090351 0.778111 0.510881 0.032 Uiso 1 1 calc R U . . .
H6B H 0.209727 0.774751 0.452328 0.032 Uiso 1 1 calc R U . . .
C7 C 0.07297(16) 0.6098(3) 0.36366(16) 0.0291(4) Uani 1 1 d . . . . .
H7A H -0.002699 0.557359 0.382768 0.035 Uiso 1 1 calc R U . . .
H7B H 0.050824 0.707360 0.304032 0.035 Uiso 1 1 calc R U . . .
C8 C 0.14114(15) 0.4591(3) 0.31185(15) 0.0251(4) Uani 1 1 d . . . . .
C9 C 0.20440(15) 0.3204(2) 0.39921(14) 0.0221(4) Uani 1 1 d . . . . .
H9 H 0.140033 0.253209 0.432289 0.026 Uiso 1 1 calc R U . . .
C10 C 0.28415(14) 0.4217(2) 0.50395(14) 0.0202(3) Uani 1 1 d . . . . .
C11 C 0.27444(17) 0.1741(3) 0.34087(15) 0.0263(4) Uani 1 1 d . . . . .
H11A H 0.355256 0.222880 0.334222 0.032 Uiso 1 1 calc R U . . .
H11B H 0.285594 0.062188 0.390667 0.032 Uiso 1 1 calc R U . . .
C12 C 0.20783(17) 0.1223(3) 0.21930(16) 0.0302(4) Uani 1 1 d . . . . .
H12A H 0.127010 0.073634 0.226052 0.036 Uiso 1 1 calc R U . . .
H12B H 0.252824 0.023412 0.186255 0.036 Uiso 1 1 calc R U . . .
C13 C 0.19387(17) 0.2880(3) 0.13626(15) 0.0297(4) Uani 1 1 d . . . . .
C14 C 0.14029(17) 0.4463(3) 0.19673(16) 0.0300(4) Uani 1 1 d . . . . .
H14 H 0.103244 0.543784 0.148835 0.036 Uiso 1 1 calc R U . . .
C15 C 0.31563(17) 0.3521(3) 0.10344(16) 0.0306(4) Uani 1 1 d . . . . .
H15A H 0.299673 0.455413 0.046972 0.037 Uiso 1 1 calc R U . . .
H15B H 0.367088 0.400345 0.174822 0.037 Uiso 1 1 calc R U . . .
C16 C 0.38533(17) 0.2035(3) 0.05054(17) 0.0345(4) Uani 1 1 d . . . . .
H16A H 0.412362 0.108169 0.110477 0.041 Uiso 1 1 calc R U . . .
H16B H 0.331421 0.143355 -0.015041 0.041 Uiso 1 1 calc R U . . .
C17 C 0.10517(19) 0.2392(4) 0.02434(18) 0.0431(6) Uani 1 1 d . . . . .
H17A H 0.025555 0.213315 0.044433 0.065 Uiso 1 1 calc R U . . .
H17B H 0.134336 0.129872 -0.012290 0.065 Uiso 1 1 calc R U . . .
H17C H 0.099130 0.343309 -0.030419 0.065 Uiso 1 1 calc R U . . .
C18 C 0.13983(18) 0.6858(3) 0.74400(17) 0.0342(5) Uani 1 1 d . . . . .
H18A H 0.104499 0.797905 0.704981 0.051 Uiso 1 1 calc R U . . .
H18B H 0.167202 0.711487 0.827300 0.051 Uiso 1 1 calc R U . . .
H18C H 0.079052 0.587590 0.735697 0.051 Uiso 1 1 calc R U . . .
C19 C 0.33308(18) 0.7890(3) 0.68609(15) 0.0282(4) Uani 1 1 d . . . . .
H19A H 0.411084 0.745780 0.667083 0.034 Uiso 1 1 calc R U . . .
H19B H 0.297597 0.877432 0.624701 0.034 Uiso 1 1 calc R U . . .
C20 C 0.38521(15) 0.5288(3) 0.45820(15) 0.0251(4) Uani 1 1 d . . . . .
H20A H 0.352080 0.590188 0.384375 0.038 Uiso 1 1 calc R U . . .
H20B H 0.448881 0.442825 0.445023 0.038 Uiso 1 1 calc R U . . .
H20C H 0.418918 0.621693 0.516121 0.038 Uiso 1 1 calc R U . . .
H3 H 0.553(3) 0.307(5) 0.068(3) 0.075(10) Uiso 1 1 d . . . . .
H1 H 0.478(3) 0.250(5) 0.852(3) 0.076(10) Uiso 1 1 d . . . . .

loop_
_atom_site_aniso_label
_atom_site_aniso_U_11
_atom_site_aniso_U_22
_atom_site_aniso_U_33
_atom_site_aniso_U_23
_atom_site_aniso_U_13
_atom_site_aniso_U_12
O1 0.0367(7) 0.0265(7) 0.0223(6) 0.0013(5) 0.0004(5) 0.0089(6)
O2 0.0448(8) 0.0268(7) 0.0256(6) -0.0053(5) -0.0003(5) -0.0019(6)
O3 0.0308(7) 0.0512(9) 0.0237(6) -0.0030(6) 0.0071(5) -0.0064(6)
C1 0.0251(8) 0.0219(9) 0.0216(7) -0.0010(6) 0.0056(6) 0.0029(7)
C2 0.0253(8) 0.0217(9) 0.0216(8) 0.0024(7) 0.0042(6) 0.0026(7)
C3 0.0280(9) 0.0231(9) 0.0213(8) 0.0008(6) 0.0078(7) 0.0011(7)
C4 0.0237(8) 0.0228(9) 0.0219(8) -0.0019(7) 0.0059(6) 0.0026(7)
C5 0.0200(7) 0.0215(9) 0.0232(8) 0.0003(7) 0.0055(6) 0.0006(7)
C6 0.0288(8) 0.0244(10) 0.0261(8) -0.0007(7) 0.0035(7) 0.0040(7)
C7 0.0261(8) 0.0315(10) 0.0283(9) 0.0003(8) 0.0009(7) 0.0039(8)
C8 0.0213(8) 0.0280(10) 0.0255(8) 0.0004(7) 0.0025(6) -0.0014(7)
C9 0.0224(8) 0.0229(9) 0.0215(8) -0.0008(6) 0.0055(6) -0.0023(6)
C10 0.0197(7) 0.0208(9) 0.0211(8) -0.0002(6) 0.0062(6) -0.0011(6)
C11 0.0311(9) 0.0255(10) 0.0233(8) -0.0016(7) 0.0075(7) 0.0006(7)
C12 0.0327(9) 0.0317(11) 0.0276(9) -0.0075(8) 0.0094(7) -0.0072(8)
C13 0.0293(9) 0.0380(11) 0.0214(8) -0.0027(8) 0.0031(7) -0.0030(8)
C14 0.0270(9) 0.0364(11) 0.0258(9) 0.0018(8) 0.0018(7) 0.0013(8)
C15 0.0332(9) 0.0358(11) 0.0234(8) 0.0000(7) 0.0064(7) -0.0038(8)
C16 0.0328(10) 0.0416(12) 0.0310(9) -0.0001(8) 0.0110(8) -0.0036(9)
C17 0.0336(10) 0.0646(16) 0.0289(9) -0.0112(10) -0.0009(8) -0.0025(10)
C18 0.0322(9) 0.0422(12) 0.0304(9) -0.0020(8) 0.0113(8) 0.0100(8)
C19 0.0378(10) 0.0223(9) 0.0238(8) -0.0031(7) 0.0035(7) -0.0015(7)
C20 0.0226(8) 0.0282(9) 0.0260(8) -0.0008(7) 0.0083(6) -0.0043(7)

loop_
_atom_type_symbol
_atom_type_description
_atom_type_scat_dispersion_real
_atom_type_scat_dispersion_imag
_atom_type_scat_source
C C 0.0181 0.0091 'International Tables Vol C Tables 4.2.6.8 and 6.1.1.4'
H H 0.0000 0.0000 'International Tables Vol C Tables 4.2.6.8 and 6.1.1.4'
O O 0.0492 0.0322 'International Tables Vol C Tables 4.2.6.8 and 6.1.1.4'

loop_
_geom_angle_atom_site_label_1
_geom_angle_atom_site_label_2
_geom_angle_atom_site_label_3
_geom_angle
_geom_angle_site_symmetry_1
_geom_angle_site_symmetry_3
_geom_angle_publ_flag
C2 O1 H1 110(2) . . ?
C19 O2 H2 109.5 . . ?
C16 O3 H3 114(2) . . ?
H1A C1 H1B 107.8 . . ?
C2 C1 H1A 109.0 . . ?
C2 C1 H1B 109.0 . . ?
C2 C1 C10 113.10(15) . . ?
C10 C1 H1A 109.0 . . ?
C10 C1 H1B 109.0 . . ?
O1 C2 C1 107.28(14) . . ?
O1 C2 H2A 109.3 . . ?
O1 C2 C3 112.18(13) . . ?
C1 C2 H2A 109.3 . . ?
C1 C2 C3 109.47(14) . . ?
C3 C2 H2A 109.3 . . ?
C2 C3 H3A 108.9 . . ?
C2 C3 H3B 108.9 . . ?
C2 C3 C4 113.40(13) . . ?
H3A C3 H3B 107.7 . . ?
C4 C3 H3A 108.9 . . ?
C4 C3 H3B 108.9 . . ?
C3 C4 C5 110.37(14) . . ?
C18 C4 C3 106.78(14) . . ?
C18 C4 C5 108.38(14) . . ?
C19 C4 C3 110.18(14) . . ?
C19 C4 C5 112.55(14) . . ?
C19 C4 C18 108.38(15) . . ?
C4 C5 H5 104.7 . . ?
C6 C5 C4 114.63(15) . . ?
C6 C5 H5 104.7 . . ?
C6 C5 C10 109.54(13) . . ?
C10 C5 C4 117.21(13) . . ?
C10 C5 H5 104.7 . . ?
C5 C6 H6A 109.4 . . ?
C5 C6 H6B 109.4 . . ?
H6A C6 H6B 108.0 . . ?
C7 C6 C5 111.19(16) . . ?
C7 C6 H6A 109.4 . . ?
C7 C6 H6B 109.4 . . ?
C6 C7 H7A 108.8 . . ?
C6 C7 H7B 108.8 . . ?
H7A C7 H7B 107.7 . . ?
C8 C7 C6 113.59(15) . . ?
C8 C7 H7A 108.8 . . ?
C8 C7 H7B 108.8 . . ?
C7 C8 C9 115.18(14) . . ?
C14 C8 C7 121.74(17) . . ?
C14 C8 C9 123.01(17) . . ?
C8 C9 H9 106.8 . . ?
C8 C9 C10 110.56(14) . . ?
C8 C9 C11 112.33(14) . . ?
C10 C9 H9 106.8 . . ?
C11 C9 H9 106.8 . . ?
C11 C9 C10 113.14(14) . . ?
C1 C10 C5 108.59(12) . . ?
C1 C10 C9 108.47(14) . . ?
C1 C10 C20 110.18(13) . . ?
C5 C10 C9 107.25(12) . . ?
C20 C10 C5 112.99(14) . . ?
C20 C10 C9 109.24(12) . . ?
C9 C11 H11A 109.4 . . ?
C9 C11 H11B 109.4 . . ?
H11A C11 H11B 108.0 . . ?
C12 C11 C9 111.39(15) . . ?
C12 C11 H11A 109.4 . . ?
C12 C11 H11B 109.4 . . ?
C11 C12 H12A 109.3 . . ?
C11 C12 H12B 109.3 . . ?
C11 C12 C13 111.74(16) . . ?
H12A C12 H12B 107.9 . . ?
C13 C12 H12A 109.3 . . ?
C13 C12 H12B 109.3 . . ?
C12 C13 C15 112.74(16) . . ?
C12 C13 C17 109.47(18) . . ?
C14 C13 C12 107.99(14) . . ?
C14 C13 C15 108.76(16) . . ?
C14 C13 C17 108.08(17) . . ?
C17 C13 C15 109.68(15) . . ?
C8 C14 C13 125.14(18) . . ?
C8 C14 H14 117.4 . . ?
C13 C14 H14 117.4 . . ?
C13 C15 H15A 108.5 . . ?
C13 C15 H15B 108.5 . . ?
H15A C15 H15B 107.5 . . ?
C16 C15 C13 115.01(17) . . ?
C16 C15 H15A 108.5 . . ?
C16 C15 H15B 108.5 . . ?
O3 C16 C15 111.79(18) . . ?
O3 C16 H16A 109.3 . . ?
O3 C16 H16B 109.3 . . ?
C15 C16 H16A 109.3 . . ?
C15 C16 H16B 109.3 . . ?
H16A C16 H16B 107.9 . . ?
C13 C17 H17A 109.5 . . ?
C13 C17 H17B 109.5 . . ?
C13 C17 H17C 109.5 . . ?
H17A C17 H17B 109.5 . . ?
H17A C17 H17C 109.5 . . ?
H17B C17 H17C 109.5 . . ?
C4 C18 H18A 109.5 . . ?
C4 C18 H18B 109.5 . . ?
C4 C18 H18C 109.5 . . ?
H18A C18 H18B 109.5 . . ?
H18A C18 H18C 109.5 . . ?
H18B C18 H18C 109.5 . . ?
O2 C19 C4 110.60(14) . . ?
O2 C19 H19A 109.5 . . ?
O2 C19 H19B 109.5 . . ?
C4 C19 H19A 109.5 . . ?
C4 C19 H19B 109.5 . . ?
H19A C19 H19B 108.1 . . ?
C10 C20 H20A 109.5 . . ?
C10 C20 H20B 109.5 . . ?
C10 C20 H20C 109.5 . . ?
H20A C20 H20B 109.5 . . ?
H20A C20 H20C 109.5 . . ?
H20B C20 H20C 109.5 . . ?

loop_
_geom_bond_atom_site_label_1
_geom_bond_atom_site_label_2
_geom_bond_distance
_geom_bond_site_symmetry_2
_geom_bond_publ_flag
O1 C2 1.433(2) . ?
O1 H1 0.89(3) . ?
O2 H2 0.8400 . ?
O2 C19 1.431(2) . ?
O3 C16 1.431(2) . ?
O3 H3 0.94(4) . ?
C1 H1A 0.9900 . ?
C1 H1B 0.9900 . ?
C1 C2 1.514(2) . ?
C1 C10 1.529(2) . ?
C2 H2A 1.0000 . ?
C2 C3 1.524(2) . ?
C3 H3A 0.9900 . ?
C3 H3B 0.9900 . ?
C3 C4 1.542(2) . ?
C4 C5 1.562(2) . ?
C4 C18 1.540(2) . ?
C4 C19 1.534(3) . ?
C5 H5 1.0000 . ?
C5 C6 1.533(2) . ?
C5 C10 1.562(2) . ?
C6 H6A 0.9900 . ?
C6 H6B 0.9900 . ?
C6 C7 1.528(2) . ?
C7 H7A 0.9900 . ?
C7 H7B 0.9900 . ?
C7 C8 1.514(3) . ?
C8 C9 1.515(2) . ?
C8 C14 1.335(3) . ?
C9 H9 1.0000 . ?
C9 C10 1.565(2) . ?
C9 C11 1.542(2) . ?
C10 C20 1.541(2) . ?
C11 H11A 0.9900 . ?
C11 H11B 0.9900 . ?
C11 C12 1.527(2) . ?
C12 H12A 0.9900 . ?
C12 H12B 0.9900 . ?
C12 C13 1.529(3) . ?
C13 C14 1.519(3) . ?
C13 C15 1.552(3) . ?
C13 C17 1.539(2) . ?
C14 H14 0.9500 . ?
C15 H15A 0.9900 . ?
C15 H15B 0.9900 . ?
C15 C16 1.519(3) . ?
C16 H16A 0.9900 . ?
C16 H16B 0.9900 . ?
C17 H17A 0.9800 . ?
C17 H17B 0.9800 . ?
C17 H17C 0.9800 . ?
C18 H18A 0.9800 . ?
C18 H18B 0.9800 . ?
C18 H18C 0.9800 . ?
C19 H19A 0.9900 . ?
C19 H19B 0.9900 . ?
C20 H20A 0.9800 . ?
C20 H20B 0.9800 . ?
C20 H20C 0.9800 . ?

loop_
_geom_torsion_atom_site_label_1
_geom_torsion_atom_site_label_2
_geom_torsion_atom_site_label_3
_geom_torsion_atom_site_label_4
_geom_torsion
_geom_torsion_site_symmetry_1
_geom_torsion_site_symmetry_2
_geom_torsion_site_symmetry_3
_geom_torsion_site_symmetry_4
_geom_torsion_publ_flag
O1 C2 C3 C4 -177.39(15) . . . . ?
C1 C2 C3 C4 -58.4(2) . . . . ?
C2 C1 C10 C5 -55.09(17) . . . . ?
C2 C1 C10 C9 -171.33(13) . . . . ?
C2 C1 C10 C20 69.15(16) . . . . ?
C2 C3 C4 C5 48.76(19) . . . . ?
C2 C3 C4 C18 166.36(15) . . . . ?
C2 C3 C4 C19 -76.14(18) . . . . ?
C3 C4 C5 C6 -174.40(14) . . . . ?
C3 C4 C5 C10 -43.91(19) . . . . ?
C3 C4 C19 O2 -70.07(18) . . . . ?
C4 C5 C6 C7 -166.73(14) . . . . ?
C4 C5 C10 C1 46.57(19) . . . . ?
C4 C5 C10 C9 163.59(14) . . . . ?
C4 C5 C10 C20 -75.98(18) . . . . ?
C5 C4 C19 O2 166.28(14) . . . . ?
C5 C6 C7 C8 -49.2(2) . . . . ?
C6 C5 C10 C1 179.39(14) . . . . ?
C6 C5 C10 C9 -63.59(16) . . . . ?
C6 C5 C10 C20 56.84(17) . . . . ?
C6 C7 C8 C9 46.0(2) . . . . ?
C6 C7 C8 C14 -136.84(19) . . . . ?
C7 C8 C9 C10 -51.14(19) . . . . ?
C7 C8 C9 C11 -178.58(15) . . . . ?
C7 C8 C14 C13 -172.65(17) . . . . ?
C8 C9 C10 C1 175.91(12) . . . . ?
C8 C9 C10 C5 58.81(16) . . . . ?
C8 C9 C10 C20 -63.98(17) . . . . ?
C8 C9 C11 C12 -36.2(2) . . . . ?
C9 C8 C14 C13 4.3(3) . . . . ?
C9 C11 C12 C13 62.07(19) . . . . ?
C10 C1 C2 O1 -175.74(13) . . . . ?
C10 C1 C2 C3 62.29(17) . . . . ?
C10 C5 C6 C7 59.13(18) . . . . ?
C10 C9 C11 C12 -162.27(14) . . . . ?
C11 C9 C10 C1 -57.10(17) . . . . ?
C11 C9 C10 C5 -174.20(14) . . . . ?
C11 C9 C10 C20 63.02(18) . . . . ?
C11 C12 C13 C14 -51.2(2) . . . . ?
C11 C12 C13 C15 68.94(19) . . . . ?
C11 C12 C13 C17 -168.68(15) . . . . ?
C12 C13 C14 C8 19.3(3) . . . . ?
C12 C13 C15 C16 55.7(2) . . . . ?
C13 C15 C16 O3 172.31(15) . . . . ?
C14 C8 C9 C10 131.75(18) . . . . ?
C14 C8 C9 C11 4.3(2) . . . . ?
C14 C13 C15 C16 175.42(16) . . . . ?
C15 C13 C14 C8 -103.4(2) . . . . ?
C17 C13 C14 C8 137.6(2) . . . . ?
C17 C13 C15 C16 -66.6(2) . . . . ?
C18 C4 C5 C6 69.00(18) . . . . ?
C18 C4 C5 C10 -160.51(15) . . . . ?
C18 C4 C19 O2 46.43(19) . . . . ?
C19 C4 C5 C6 -50.86(18) . . . . ?
C19 C4 C5 C10 79.63(19) . . . . ?
